data_7135909
loop_
_publ_author_name
'Seki, Tomohiro'
'Ishikawa, Rintaro'
'Yamamoto, Kaisei'
'Hibino, Ritsu'
'Moriya, Makoto'

_publ_section_title
;
 The temperature-controllable photomechanical behavior of an
 &#x3b1;-isocyanostilbene derivative.
;
_journal_issue 38
_journal_name_full 'Chemical communications (Cambridge, England)'
_journal_page_first 9685
_journal_page_last 9689
_journal_paper_doi 10.1039/d6cc00616g
_journal_volume 62
_journal_year 2026
_chemical_formula_moiety 'C17 H14 I N O2'
_chemical_formula_sum 'C17 H14 I N O2'
_chemical_formula_weight 391.19
_space_group_crystal_system orthorhombic
_space_group_IT_number 61
_space_group_name_Hall '-P 2ac 2ab'
_space_group_name_H-M_alt 'P b c a'
_atom_sites_solution_hydrogens geom
_atom_sites_solution_primary dual
_audit_creation_date 2026-04-10
_audit_creation_method
;
Olex2 1.5
(compiled 2026.04.07 svn.r39635298 for OlexSys, GUI svn.r7533)
;
_audit_update_record
;
2026-04-15 deposited with the CCDC.	2026-04-16 downloaded from the CCDC.
;
_cell_angle_alpha 90
_cell_angle_beta 90
_cell_angle_gamma 90
_cell_formula_units_Z 8
_cell_length_a 16.0875(5)
_cell_length_b 7.0639(3)
_cell_length_c 27.7232(9)
_cell_measurement_reflns_used 4266
_cell_measurement_temperature 253.00(10)
_cell_measurement_theta_max 76.5210
_cell_measurement_theta_min 3.1270
_cell_volume 3150.48(19)
_computing_cell_refinement 'CrysAlisPro 1.171.42.93a (Rigaku OD, 2023)'
_computing_data_collection 'CrysAlisPro 1.171.42.93a (Rigaku OD, 2023)'
_computing_data_reduction 'CrysAlisPro 1.171.42.93a (Rigaku OD, 2023)'
_computing_molecular_graphics 'Olex2 1.5 (Dolomanov et al., 2009)'
_computing_publication_material 'Olex2 1.5 (Dolomanov et al., 2009)'
_computing_structure_refinement 'SHELXL 2018/1 (Sheldrick, 2015)'
_computing_structure_solution 'SHELXT  (Sheldrick, 2015)'
_diffrn_ambient_environment N~2~
_diffrn_ambient_temperature 253.00(10)
_diffrn_detector 'Hybrid Pixel Array Detector'
_diffrn_detector_area_resol_mean 10.0000
_diffrn_detector_type HyPix
_diffrn_measured_fraction_theta_full 0.992
_diffrn_measured_fraction_theta_max 0.990
_diffrn_measurement_details
;
List of Runs (angles in degrees, time in seconds):

  # Type    Start    End  Width  t~exp~   \w     \q     \k     \f   Frames
#--------------------------------------------------------------------------
  1  \w    -11.00  15.00   0.50    1.92    --  -47.55  66.00-159.00   52
  2  \w   -118.00 -41.00   0.50    1.92    --  -47.55 -66.00  65.00  154
  3  \w    -73.00 -43.00   0.50    7.67    -- -104.50  66.00  62.00   60
  4  \w    -76.00 -50.00   0.50    7.67    -- -104.50  66.00-159.00   52
  5  \w    -97.00 -38.00   0.50    7.67    -- -104.50  93.00 -60.00  118
  6  \w     37.00  78.00   0.50    7.67    --  107.14 -66.00  65.00   82
  7  \w    -16.00  24.00   0.50    1.92    --  -47.55  19.00-150.00   80
  8  \w    -10.00  21.00   0.50    1.92    --  -47.55  19.00   0.00   62
  9  \w    -62.00 -37.00   0.50    7.67    -- -104.50  57.00  90.00   50
 10  \w   -105.00 -59.00   0.50    7.67    -- -104.50 125.00-150.00   92
 11  \w    -62.00 -36.00   0.50    7.67    -- -104.50  57.00-180.00   52
 12  \w    -62.00 -37.00   0.50    7.67    -- -104.50  57.00 120.00   50
 13  \w     42.00  67.00   0.50    7.67    --  107.14 -57.00 120.00   50
 14  \w     37.00  63.00   0.50    7.67    --  107.14 -57.00-180.00   52
 15  \w     36.00  69.00   0.50    7.67    --  107.14 -57.00-120.00   66
 16  \w     35.00  68.00   0.50    7.67    --  107.14 -57.00-150.00   66
;
_diffrn_measurement_device 'four-circle diffractometer'
_diffrn_measurement_device_type 'XtaLAB Synergy R, HyPix'
_diffrn_measurement_method '\w scans'
_diffrn_orient_matrix_type 'CrysAlisPro convention (1999,Acta A55,543-557)'
_diffrn_orient_matrix_UB_11 -0.0494671000
_diffrn_orient_matrix_UB_12 -0.0893435000
_diffrn_orient_matrix_UB_13 -0.0418019000
_diffrn_orient_matrix_UB_21 0.0533372000
_diffrn_orient_matrix_UB_22 -0.1805115000
_diffrn_orient_matrix_UB_23 0.0038536000
_diffrn_orient_matrix_UB_31 -0.0623993000
_diffrn_orient_matrix_UB_32 -0.0834607000
_diffrn_orient_matrix_UB_33 0.0363663000
_diffrn_radiation_monochromator mirror
_diffrn_radiation_probe x-ray
_diffrn_radiation_type 'Cu K\a'
_diffrn_radiation_wavelength 1.54184
_diffrn_reflns_av_R_equivalents 0.0703
_diffrn_reflns_av_unetI/netI 0.0576
_diffrn_reflns_Laue_measured_fraction_full 0.992
_diffrn_reflns_Laue_measured_fraction_max 0.990
_diffrn_reflns_limit_h_max 11
_diffrn_reflns_limit_h_min -19
_diffrn_reflns_limit_k_max 7
_diffrn_reflns_limit_k_min -8
_diffrn_reflns_limit_l_max 33
_diffrn_reflns_limit_l_min -23
_diffrn_reflns_number 9808
_diffrn_reflns_point_group_measured_fraction_full 0.992
_diffrn_reflns_point_group_measured_fraction_max 0.990
_diffrn_reflns_theta_full 67.684
_diffrn_reflns_theta_max 68.214
_diffrn_reflns_theta_min 4.210
_diffrn_source 'Rotating-anode X-ray tube'
_diffrn_source_type 'PhotonJet R (Cu) X-ray Source'
_exptl_absorpt_coefficient_mu 16.002
_exptl_absorpt_correction_T_max 0.923
_exptl_absorpt_correction_T_min 0.088
_exptl_absorpt_correction_type gaussian
_exptl_absorpt_process_details
;
CrysAlisPro 1.171.42.93a (Rigaku Oxford Diffraction, 2023)
Numerical absorption correction based on gaussian integration over
a multifaceted crystal model
Empirical absorption correction using spherical harmonics,
implemented in SCALE3 ABSPACK scaling algorithm.
;
_exptl_crystal_colour 'clear light colourless'
_exptl_crystal_colour_lustre clear
_exptl_crystal_colour_modifier light
_exptl_crystal_colour_primary colourless
_exptl_crystal_density_diffrn 1.649
_exptl_crystal_description needle
_exptl_crystal_F_000 1536
_exptl_crystal_size_max 0.41
_exptl_crystal_size_mid 0.03
_exptl_crystal_size_min 0.02
_refine_diff_density_max 1.911
_refine_diff_density_min -0.967
_refine_diff_density_rms 0.180
_refine_ls_extinction_method none
_refine_ls_goodness_of_fit_ref 1.101
_refine_ls_hydrogen_treatment constr
_refine_ls_matrix_type full
_refine_ls_number_parameters 192
_refine_ls_number_reflns 2864
_refine_ls_number_restraints 0
_refine_ls_restrained_S_all 1.101
_refine_ls_R_factor_all 0.0760
_refine_ls_R_factor_gt 0.0635
_refine_ls_shift/su_max 0.001
_refine_ls_shift/su_mean 0.000
_refine_ls_structure_factor_coef Fsqd
_refine_ls_weighting_details 'w=1/[\s^2^(Fo^2^)+(0.1166P)^2^] where P=(Fo^2^+2Fc^2^)/3'
_refine_ls_weighting_scheme calc
_refine_ls_wR_factor_gt 0.1662
_refine_ls_wR_factor_ref 0.1749
_reflns_Friedel_coverage 0.000
_reflns_number_gt 2358
_reflns_number_total 2864
_reflns_threshold_expression 'I > 2\s(I)'
_cod_data_source_file d6cc00616g5.cif
_cod_data_source_block isk-466-03-253k_auto
_cod_database_code 7135909
_shelx_shelxl_version_number 2018/1
_chemical_oxdiff_formula C17H14INO2
_shelx_space_group_comment
;
The symmetry employed for this shelxl refinement is uniquely defined
by the following loop, which should always be used as a source of
symmetry information in preference to the above space-group names.
They are only intended as comments.
;
_shelx_estimated_absorpt_t_max 0.740
_shelx_estimated_absorpt_t_min 0.059
_olex2_refinement_description
;
1. Fixed Uiso
 At 1.2 times of:
  All C(H) groups
 At 1.5 times of:
  All C(H,H,H) groups
2.a Aromatic/amide H refined with riding coordinates:
 C007(H007), C00C(H00D), C00D(H00E), C00F(H00F), C00I(H00J), C00J(H00K),
 C00K(H00L), C00L(H00M)
2.b Idealised Me refined as rotating group:
 C00A(H00A,H00B,H00C), C00H(H00G,H00H,H00I)
;
_olex2_submission_special_instructions 'No special instructions were received'
_oxdiff_exptl_absorpt_empirical_details
;
Empirical correction (ABSPACK) includes:
- Absorption correction using spherical harmonics
- Frame scaling
;
_oxdiff_exptl_absorpt_empirical_full_max 3.272
_oxdiff_exptl_absorpt_empirical_full_min 0.201

loop_
_space_group_symop_operation_xyz
'x, y, z'
'-x+1/2, -y, z+1/2'
'-x, y+1/2, -z+1/2'
'x+1/2, -y+1/2, -z'
'-x, -y, -z'
'x-1/2, y, -z-1/2'
'x, -y-1/2, z-1/2'
'-x-1/2, y-1/2, z'

loop_
_atom_site_label
_atom_site_type_symbol
_atom_site_fract_x
_atom_site_fract_y
_atom_site_fract_z
_atom_site_U_iso_or_equiv
_atom_site_adp_type
_atom_site_occupancy
_atom_site_site_symmetry_order
_atom_site_calc_flag
_atom_site_refinement_flags_posn
_atom_site_refinement_flags_adp
_atom_site_refinement_flags_occupancy
_atom_site_disorder_assembly
_atom_site_disorder_group
I001 I 0.53596(2) 0.39799(7) 0.20988(2) 0.0449(2) Uani 1 1 d . . . . .
O002 O 0.7287(3) 0.4157(8) 0.22357(17) 0.0531(13) Uani 1 1 d . . . . .
O003 O 0.5799(3) 0.4175(8) 0.40352(16) 0.0551(13) Uani 1 1 d . . . . .
N004 N 0.8419(3) 0.4245(7) 0.39057(17) 0.0417(12) Uani 1 1 d . . . . .
C005 C 0.6089(4) 0.4098(8) 0.2725(2) 0.0380(13) Uani 1 1 d . . . . .
C006 C 0.6171(4) 0.4213(8) 0.3592(2) 0.0375(13) Uani 1 1 d . . . . .
C007 C 0.5705(4) 0.4088(9) 0.3166(2) 0.0400(13) Uani 1 1 d . . . . .
H007 H 0.512318 0.399694 0.318360 0.048 Uiso 1 1 calc R U . . .
C008 C 0.6952(4) 0.4202(9) 0.2688(2) 0.0415(14) Uani 1 1 d . . . . .
C009 C 0.7577(4) 0.4619(9) 0.40005(19) 0.0396(13) Uani 1 1 d . . . . .
C00A C 0.8167(5) 0.4125(12) 0.2192(3) 0.0521(18) Uani 1 1 d . . . . .
H00A H 0.831773 0.402027 0.185386 0.078 Uiso 1 1 calc R U . . .
H00B H 0.838723 0.304775 0.236711 0.078 Uiso 1 1 calc R U . . .
H00C H 0.839667 0.528355 0.232370 0.078 Uiso 1 1 calc R U . . .
C00B C 0.7044(4) 0.4398(8) 0.3567(2) 0.0368(13) Uani 1 1 d . . . . .
C00C C 0.7406(4) 0.4355(9) 0.3111(2) 0.0396(13) Uani 1 1 d . . . . .
H00D H 0.798761 0.443381 0.308921 0.047 Uiso 1 1 calc R U . . .
C00D C 0.7338(4) 0.5130(10) 0.4445(2) 0.0431(13) Uani 1 1 d . . . . .
H00E H 0.676790 0.538538 0.448058 0.052 Uiso 1 1 calc R U . . .
C00E C 0.7840(4) 0.5348(10) 0.4887(2) 0.0454(14) Uani 1 1 d . . . . .
C00F C 0.8675(5) 0.5805(12) 0.4899(3) 0.060(2) Uani 1 1 d . . . . .
H00F H 0.896972 0.598102 0.460979 0.072 Uiso 1 1 calc R U . . .
C00G C 0.9088(4) 0.3931(13) 0.3811(2) 0.060(2) Uani 1 1 d . . . . .
C00H C 0.4924(5) 0.4003(14) 0.4064(3) 0.072(3) Uani 1 1 d . . . . .
H00G H 0.466635 0.498532 0.387032 0.108 Uiso 1 1 calc R U . . .
H00H H 0.474944 0.413569 0.439688 0.108 Uiso 1 1 calc R U . . .
H00I H 0.475726 0.277107 0.394352 0.108 Uiso 1 1 calc R U . . .
C00I C 0.7419(6) 0.5111(14) 0.5324(3) 0.073(2) Uani 1 1 d . . . . .
H00J H 0.685004 0.481250 0.532429 0.088 Uiso 1 1 calc R U . . .
C00J C 0.8680(8) 0.5763(15) 0.5758(3) 0.087(3) Uani 1 1 d . . . . .
H00K H 0.896581 0.589657 0.605182 0.105 Uiso 1 1 calc R U . . .
C00K C 0.9079(6) 0.6004(14) 0.5342(3) 0.078(3) Uani 1 1 d . . . . .
H00L H 0.964738 0.631547 0.534613 0.093 Uiso 1 1 calc R U . . .
C00L C 0.7842(8) 0.5315(17) 0.5757(3) 0.092(3) Uani 1 1 d . . . . .
H00M H 0.755852 0.514931 0.604999 0.110 Uiso 1 1 calc R U . . .

loop_
_atom_site_aniso_label
_atom_site_aniso_U_11
_atom_site_aniso_U_22
_atom_site_aniso_U_33
_atom_site_aniso_U_23
_atom_site_aniso_U_13
_atom_site_aniso_U_12
I001 0.0365(3) 0.0585(4) 0.0396(3) 0.00003(15) -0.00608(12) 0.00088(16)
O002 0.035(2) 0.084(4) 0.041(2) -0.003(2) 0.0003(18) 0.000(2)
O003 0.039(2) 0.084(4) 0.042(2) 0.000(2) 0.0026(18) -0.002(2)
N004 0.038(3) 0.046(3) 0.041(2) -0.002(2) -0.005(2) -0.005(2)
C005 0.039(3) 0.038(3) 0.037(3) 0.000(2) -0.011(2) 0.002(3)
C006 0.039(3) 0.034(3) 0.040(3) 0.004(2) 0.003(2) -0.002(2)
C007 0.033(3) 0.043(4) 0.044(3) 0.000(3) -0.006(2) 0.000(3)
C008 0.041(3) 0.043(4) 0.041(3) -0.003(2) 0.003(3) -0.002(3)
C009 0.036(3) 0.041(3) 0.042(3) 0.002(3) -0.004(2) -0.001(3)
C00A 0.039(4) 0.067(5) 0.050(3) -0.005(3) 0.006(3) 0.002(3)
C00B 0.040(3) 0.028(3) 0.043(3) 0.000(2) -0.005(2) 0.000(2)
C00C 0.033(3) 0.041(3) 0.044(3) 0.000(3) -0.004(2) -0.005(3)
C00D 0.043(3) 0.040(4) 0.047(3) 0.000(3) -0.003(2) -0.004(3)
C00E 0.056(3) 0.040(4) 0.040(3) -0.004(3) -0.006(2) 0.005(3)
C00F 0.059(4) 0.070(6) 0.052(3) -0.009(3) -0.016(3) 0.011(4)
C00G 0.043(4) 0.090(6) 0.047(3) -0.005(3) -0.001(3) -0.003(3)
C00H 0.041(4) 0.122(9) 0.054(4) -0.002(4) 0.009(3) -0.004(4)
C00I 0.091(6) 0.075(6) 0.054(4) -0.010(4) 0.013(4) -0.015(5)
C00J 0.115(9) 0.091(8) 0.055(4) -0.014(4) -0.033(5) 0.018(6)
C00K 0.073(6) 0.094(7) 0.066(5) -0.025(4) -0.032(4) 0.019(5)
C00L 0.149(10) 0.086(7) 0.040(3) 0.001(4) 0.005(4) -0.013(7)

loop_
_atom_type_symbol
_atom_type_description
_atom_type_scat_dispersion_real
_atom_type_scat_dispersion_imag
_atom_type_scat_source
C C 0.0181 0.0091 'International Tables Vol C Tables 4.2.6.8 and 6.1.1.4'
H H 0.0000 0.0000 'International Tables Vol C Tables 4.2.6.8 and 6.1.1.4'
I I -0.3257 6.8362 'International Tables Vol C Tables 4.2.6.8 and 6.1.1.4'
N N 0.0311 0.0180 'International Tables Vol C Tables 4.2.6.8 and 6.1.1.4'
O O 0.0492 0.0322 'International Tables Vol C Tables 4.2.6.8 and 6.1.1.4'

loop_
_exptl_crystal_face_index_h
_exptl_crystal_face_index_k
_exptl_crystal_face_index_l
_exptl_crystal_face_perp_dist
8 0 -12 0.0207
-1 5 -2 0.2188
1 -5 2 0.2264
-7 0 -13 0.0223
7 0 13 0.0171
-8 0 12 0.0185

loop_
_geom_angle_atom_site_label_1
_geom_angle_atom_site_label_2
_geom_angle_atom_site_label_3
_geom_angle
_geom_angle_site_symmetry_1
_geom_angle_site_symmetry_3
_geom_angle_publ_flag
C008 O002 C00A 118.3(6) . . ?
C006 O003 C00H 119.1(5) . . ?
C00G N004 C009 177.3(6) . . ?
C007 C005 I001 119.1(5) . . ?
C007 C005 C008 121.0(6) . . ?
C008 C005 I001 119.9(5) . . ?
O003 C006 C007 121.5(5) . . ?
O003 C006 C00B 118.7(5) . . ?
C007 C006 C00B 119.8(5) . . ?
C005 C007 C006 120.7(6) . . ?
C005 C007 H007 119.6 . . ?
C006 C007 H007 119.6 . . ?
O002 C008 C005 117.5(6) . . ?
O002 C008 C00C 124.8(6) . . ?
C00C C008 C005 117.7(6) . . ?
N004 C009 C00B 112.7(5) . . ?
C00D C009 N004 120.0(5) . . ?
C00D C009 C00B 127.3(6) . . ?
O002 C00A H00A 109.5 . . ?
O002 C00A H00B 109.5 . . ?
O002 C00A H00C 109.5 . . ?
H00A C00A H00B 109.5 . . ?
H00A C00A H00C 109.5 . . ?
H00B C00A H00C 109.5 . . ?
C006 C00B C009 123.0(5) . . ?
C00C C00B C006 117.2(5) . . ?
C00C C00B C009 119.7(5) . . ?
C008 C00C C00B 123.4(6) . . ?
C008 C00C H00D 118.3 . . ?
C00B C00C H00D 118.3 . . ?
C009 C00D H00E 115.3 . . ?
C009 C00D C00E 129.4(6) . . ?
C00E C00D H00E 115.3 . . ?
C00F C00E C00D 125.2(6) . . ?
C00F C00E C00I 118.6(6) . . ?
C00I C00E C00D 116.2(7) . . ?
C00E C00F H00F 120.1 . . ?
C00E C00F C00K 119.8(8) . . ?
C00K C00F H00F 120.1 . . ?
O003 C00H H00G 109.5 . . ?
O003 C00H H00H 109.5 . . ?
O003 C00H H00I 109.5 . . ?
H00G C00H H00H 109.5 . . ?
H00G C00H H00I 109.5 . . ?
H00H C00H H00I 109.5 . . ?
C00E C00I H00J 120.0 . . ?
C00L C00I C00E 120.0(9) . . ?
C00L C00I H00J 120.0 . . ?
C00K C00J H00K 120.1 . . ?
C00K C00J C00L 119.8(8) . . ?
C00L C00J H00K 120.1 . . ?
C00F C00K H00L 119.2 . . ?
C00J C00K C00F 121.6(10) . . ?
C00J C00K H00L 119.2 . . ?
C00I C00L H00M 119.9 . . ?
C00J C00L C00I 120.3(8) . . ?
C00J C00L H00M 119.9 . . ?

loop_
_geom_bond_atom_site_label_1
_geom_bond_atom_site_label_2
_geom_bond_distance
_geom_bond_site_symmetry_2
_geom_bond_publ_flag
I001 C005 2.097(6) . ?
O002 C008 1.365(8) . ?
O002 C00A 1.421(8) . ?
O003 C006 1.368(7) . ?
O003 C00H 1.415(10) . ?
N004 C009 1.404(8) . ?
N004 C00G 1.131(8) . ?
C005 C007 1.370(10) . ?
C005 C008 1.394(9) . ?
C006 C007 1.400(9) . ?
C006 C00B 1.412(8) . ?
C007 H007 0.9400 . ?
C008 C00C 1.387(9) . ?
C009 C00B 1.485(8) . ?
C009 C00D 1.341(8) . ?
C00A H00A 0.9700 . ?
C00A H00B 0.9700 . ?
C00A H00C 0.9700 . ?
C00B C00C 1.391(8) . ?
C00C H00D 0.9400 . ?
C00D H00E 0.9400 . ?
C00D C00E 1.475(8) . ?
C00E C00F 1.382(10) . ?
C00E C00I 1.397(10) . ?
C00F H00F 0.9400 . ?
C00F C00K 1.396(10) . ?
C00H H00G 0.9700 . ?
C00H H00H 0.9700 . ?
C00H H00I 0.9700 . ?
C00I H00J 0.9400 . ?
C00I C00L 1.386(12) . ?
C00J H00K 0.9400 . ?
C00J C00K 1.332(15) . ?
C00J C00L 1.385(15) . ?
C00K H00L 0.9400 . ?
C00L H00M 0.9400 . ?

loop_
_geom_torsion_atom_site_label_1
_geom_torsion_atom_site_label_2
_geom_torsion_atom_site_label_3
_geom_torsion_atom_site_label_4
_geom_torsion
_geom_torsion_site_symmetry_1
_geom_torsion_site_symmetry_2
_geom_torsion_site_symmetry_3
_geom_torsion_site_symmetry_4
_geom_torsion_publ_flag
I001 C005 C007 C006 -178.4(5) . . . . ?
I001 C005 C008 O002 -2.2(8) . . . . ?
I001 C005 C008 C00C 177.4(5) . . . . ?
O002 C008 C00C C00B 180.0(6) . . . . ?
O003 C006 C007 C005 -178.9(6) . . . . ?
O003 C006 C00B C009 -2.2(9) . . . . ?
O003 C006 C00B C00C 177.5(6) . . . . ?
N004 C009 C00B C006 163.1(5) . . . . ?
N004 C009 C00B C00C -16.5(8) . . . . ?
N004 C009 C00D C00E -1.4(11) . . . . ?
C005 C008 C00C C00B 0.4(10) . . . . ?
C006 C00B C00C C008 2.1(10) . . . . ?
C007 C005 C008 O002 178.4(6) . . . . ?
C007 C005 C008 C00C -2.0(9) . . . . ?
C007 C006 C00B C009 177.4(6) . . . . ?
C007 C006 C00B C00C -3.0(9) . . . . ?
C008 C005 C007 C006 1.0(9) . . . . ?
C009 C00B C00C C008 -178.3(6) . . . . ?
C009 C00D C00E C00F 27.6(13) . . . . ?
C009 C00D C00E C00I -154.0(8) . . . . ?
C00A O002 C008 C005 -175.6(6) . . . . ?
C00A O002 C008 C00C 4.8(9) . . . . ?
C00B C006 C007 C005 1.6(9) . . . . ?
C00B C009 C00D C00E 179.2(7) . . . . ?
C00D C009 C00B C006 -17.4(10) . . . . ?
C00D C009 C00B C00C 163.0(7) . . . . ?
C00D C00E C00F C00K 178.9(8) . . . . ?
C00D C00E C00I C00L -179.2(9) . . . . ?
C00E C00F C00K C00J 0.0(14) . . . . ?
C00E C00I C00L C00J 0.3(17) . . . . ?
C00F C00E C00I C00L -0.7(14) . . . . ?
C00H O003 C006 C007 0.1(9) . . . . ?
C00H O003 C006 C00B 179.6(6) . . . . ?
C00I C00E C00F C00K 0.5(12) . . . . ?
C00K C00J C00L C00I 0.2(18) . . . . ?
C00L C00J C00K C00F -0.4(16) . . . . ?

loop_
_exptl_oxdiff_crystal_face_indexfrac_h
_exptl_oxdiff_crystal_face_indexfrac_k
_exptl_oxdiff_crystal_face_indexfrac_l
_exptl_oxdiff_crystal_face_x
_exptl_oxdiff_crystal_face_y
_exptl_oxdiff_crystal_face_z
7.6870 -0.1007 -12.1783 0.1378 0.3813 -0.9141
-0.7442 4.5576 -1.5720 -0.3047 -0.8685 -0.3911
0.7305 -4.5576 1.5937 0.3044 0.8678 0.3928
-7.4119 -0.0824 -12.6583 0.9032 -0.4292 0.0090
7.4119 0.0824 12.6583 -0.9032 0.4292 -0.0090
-7.7143 -0.0293 12.1330 -0.1230 -0.3594 0.9250
